data_4321237
loop_
_publ_author_name
'Shinobu Itoh'
'Masayasu Taki'
'Hideyuki Kumei'
'Shigehisa Takayama'
'Shigenori Nagatomo'
'Teizo Kitagawa'
'Norio Sakurada'
'Ryuichi Arakawa'
'Shunichi Fukuzumi'

_publ_section_title
;
 Model Complexes for the Active Form of Galactose Oxidase. Physicochemical
 Properties of Cu(II)- and Zn(II)-Phenoxyl Radical Complexes
;
_journal_name_full 'Inorganic Chemistry'
_journal_page_first 3708
_journal_page_last 3711
_journal_paper_doi 10.1021/ic9910211
_journal_volume 39
_journal_year 2000
_chemical_formula_sum 'C31 H41 Cu F6 N4 O P'
_chemical_formula_weight 694.20
_space_group_IT_number 14
_symmetry_cell_setting monoclinic
_symmetry_Int_Tables_number 14
_symmetry_space_group_name_Hall '-P 2yn'
_symmetry_space_group_name_H-M 'P 1 21/n 1'
_cell_angle_alpha 90
_cell_angle_beta 111.92(1)
_cell_angle_gamma 90
_cell_formula_units_Z 4
_cell_length_a 12.393(3)
_cell_length_b 18.872(5)
_cell_length_c 15.602(3)
_cell_measurement_temperature 288.2
_cell_volume 3385.2(14)
_computing_data_reduction 'teXsan Ver. 1.10'
_computing_publication_material 'teXsan Ver. 1.10'
_computing_structure_refinement 'teXsan Ver. 1.10'
_computing_structure_solution SAPI91
_diffrn_radiation_type 'Mo K\a'
_diffrn_radiation_wavelength 0.7107
_diffrn_reflns_limit_h_max 0
_diffrn_reflns_limit_h_min 0
_diffrn_reflns_limit_k_max 0
_diffrn_reflns_limit_k_min 0
_diffrn_reflns_limit_l_max 0
_diffrn_reflns_limit_l_min 0
_diffrn_reflns_number 4863
_exptl_absorpt_coefficient_mu 0.755
_exptl_absorpt_correction_type none
_exptl_crystal_colour unknown
_exptl_crystal_density_diffrn 1.362
_exptl_crystal_density_method 'not measured'
_exptl_crystal_description unknown
_exptl_crystal_size_max 0.000
_exptl_crystal_size_mid 0.000
_exptl_crystal_size_min 0.000
_refine_diff_density_max 0.64
_refine_diff_density_min -0.61
_refine_ls_extinction_method none
_refine_ls_goodness_of_fit_ref 1.956
_refine_ls_hydrogen_treatment refall
_refine_ls_number_parameters 645
_refine_ls_number_reflns 4799
_refine_ls_R_factor_gt 0.0781
_refine_ls_shift/su_max 1.6860
_refine_ls_structure_factor_coef F
_refine_ls_weighting_scheme unit
_refine_ls_wR_factor_ref 0.0786
_reflns_number_gt 4799
_reflns_number_total 0
_reflns_threshold_expression F^2^>2.0\s(F^2^)
_cod_data_source_file ic9910211_3.cif
_cod_data_source_block taki
_cod_original_cell_volume 3385(1)
_cod_original_formula_sum 'C31 H41 Cu F6 N4 O P '
_cod_database_code 4321237

loop_
_symmetry_equiv_pos_as_xyz
x,y,z
1/2-x,1/2+y,1/2-z
-x,-y,-z
1/2+x,1/2-y,1/2+z

loop_
_atom_site_label
_atom_site_type_symbol
_atom_site_fract_x
_atom_site_fract_y
_atom_site_fract_z
_atom_site_U_iso_or_equiv
_atom_site_adp_type
_atom_site_occupancy
_atom_site_calc_flag
_atom_site_refinement_flags
_atom_site_disorder_assembly
_atom_site_disorder_group
Cu(1) Cu 0.15503(7) 0.01741(4) 0.21493(5) 0.0418(2) Uani 1.00 d . . .
P(1) P 0.2433(2) 0.2183(1) 0.5308(2) 0.0701(7) Uani 1.00 d . . .
F(1) F 0.3012(9) 0.2891(4) 0.5688(5) 0.167(3) Uani 1.00 d . . .
F(2) F 0.3630(7) 0.1846(6) 0.5676(6) 0.189(4) Uani 1.00 d . . .
F(3) F 0.2524(6) 0.2308(4) 0.4346(4) 0.130(3) Uani 1.00 d . . .
F(4) F 0.186(1) 0.1487(5) 0.4920(6) 0.218(5) Uani 1.00 d . . .
F(5) F 0.1262(8) 0.2522(8) 0.4973(6) 0.267(6) Uani 1.00 d . . .
F(6) F 0.2335(7) 0.2053(4) 0.6256(4) 0.142(3) Uani 1.00 d . . .
O(1) O 0.1595(4) 0.0745(2) 0.1177(3) 0.049(1) Uani 1.00 d . . .
N(1) N 0.1861(4) -0.0756(3) 0.1582(4) 0.043(1) Uani 1.00 d . . .
N(2) N 0.1102(5) -0.0336(3) 0.3111(4) 0.050(2) Uani 1.00 d . . .
N(3) N 0.3369(5) 0.0354(3) 0.3142(4) 0.050(2) Uani 1.00 d . . .
N(4) N 0.0736(5) 0.1065(3) 0.2451(4) 0.063(2) Uani 1.00 d . . .
C(1) C 0.1970(5) 0.0589(3) 0.0505(4) 0.041(2) Uani 1.00 d . . .
C(2) C 0.2448(6) 0.1121(3) 0.0103(4) 0.044(2) Uani 1.00 d . . .
C(3) C 0.2835(6) 0.0906(4) -0.0588(5) 0.051(2) Uani 1.00 d . . .
C(4) C 0.2772(5) 0.0225(4) -0.0923(4) 0.050(2) Uani 1.00 d . . .
C(5) C 0.2284(6) -0.0282(3) -0.0529(5) 0.048(2) Uani 1.00 d . . .
C(6) C 0.1889(5) -0.0108(3) 0.0174(4) 0.041(2) Uani 1.00 d . . .
C(7) C 0.2571(7) 0.1890(4) 0.0444(5) 0.058(2) Uani 1.00 d . . .
C(8) C 0.2966(10) 0.2395(5) -0.0153(7) 0.096(4) Uani 1.00 d . . .
C(9) C 0.1408(8) 0.2175(4) 0.0424(7) 0.088(3) Uani 1.00 d . . .
C(10) C 0.3467(8) 0.1926(4) 0.1440(6) 0.080(3) Uani 1.00 d . . .
C(11) C 0.3235(6) 0.0017(4) -0.1675(5) 0.059(2) Uani 1.00 d . . .
C(12) C 0.428(1) -0.0416(9) -0.1283(7) 0.185(6) Uani 1.00 d . . .
C(13) C 0.363(2) 0.0682(8) -0.206(1) 0.188(8) Uani 1.00 d . . .
C(14) C 0.2321(10) -0.0301(9) -0.2468(8) 0.153(6) Uani 1.00 d . . .
C(15) C 0.1329(6) -0.0672(3) 0.0551(4) 0.043(2) Uani 1.00 d . . .
C(16) C 0.1299(6) -0.1398(3) 0.1815(5) 0.050(2) Uani 1.00 d . . .
C(17) C 0.0183(6) -0.1215(4) 0.1967(5) 0.060(2) Uani 1.00 d . . .
C(18) C 0.0436(6) -0.0912(4) 0.2900(5) 0.052(2) Uani 1.00 d . . .
C(19) C 0.0046(7) -0.1219(4) 0.3537(6) 0.069(3) Uani 1.00 d . . .
C(20) C 0.0354(8) -0.0936(5) 0.4396(6) 0.081(3) Uani 1.00 d . . .
C(21) C 0.1063(7) -0.0343(5) 0.4626(5) 0.076(3) Uani 1.00 d . . .
C(22) C 0.1405(6) -0.0052(4) 0.3961(5) 0.060(2) Uani 1.00 d . . .
C(23) C 0.3139(6) -0.0893(4) 0.1880(5) 0.048(2) Uani 1.00 d . . .
C(24) C 0.3814(6) -0.0871(4) 0.2927(5) 0.053(2) Uani 1.00 d . . .
C(25) C 0.4187(5) -0.0158(4) 0.3339(4) 0.049(2) Uani 1.00 d . . .
C(26) C 0.5332(6) -0.0008(4) 0.3919(5) 0.063(2) Uani 1.00 d . . .
C(27) C 0.5618(7) 0.0659(6) 0.4285(6) 0.079(3) Uani 1.00 d . . .
C(28) C 0.4789(7) 0.1166(5) 0.4105(6) 0.076(3) Uani 1.00 d . . .
C(29) C 0.3671(7) 0.0994(4) 0.3512(5) 0.063(2) Uani 1.00 d . . .
C(30) C 0.0297(7) 0.1539(4) 0.2593(5) 0.064(2) Uani 1.00 d . . .
C(31) C -0.0293(10) 0.2171(6) 0.2797(7) 0.114(4) Uani 1.00 d . . .
H(3) H 0.314(4) 0.126(3) -0.086(3) 0.03(1) Uiso 1.00 calc . . .
H(5) H 0.226(5) -0.072(3) -0.072(4) 0.04(1) Uiso 1.00 calc . . .
H(7) H 0.358(6) 0.243(4) 0.162(5) 0.07(2) Uiso 1.00 calc . . .
H(7') H 0.329(6) 0.163(4) 0.187(4) 0.07(2) Uiso 1.00 calc . . .
H(7") H 0.415(7) 0.173(5) 0.139(6) 0.11(2) Uiso 1.00 calc . . .
H(8) H 0.288(8) 0.285(5) 0.007(6) 0.12(2) Uiso 1.00 calc . . .
H(8') H 0.250(7) 0.237(5) -0.077(6) 0.11(2) Uiso 1.00 calc . . .
H(8") H 0.377(7) 0.229(5) -0.010(6) 0.10(2) Uiso 1.00 calc . . .
H(9) H 0.153(7) 0.267(5) 0.065(5) 0.10(2) Uiso 1.00 calc . . .
H(9') H 0.080(7) 0.216(5) -0.015(6) 0.11(2) Uiso 1.00 calc . . .
H(9") H 0.115(7) 0.195(5) 0.080(6) 0.11(2) Uiso 1.00 calc . . .
H(12) H 0.456(6) -0.060(4) -0.170(5) 0.08(1) Uiso 1.00 calc . . .
H(12') H 0.41(1) -0.085(9) -0.100(10) 0.25(1) Uiso 1.00 calc . . .
H(12") H 0.478(10) -0.016(7) -0.078(7) 0.18(1) Uiso 1.00 calc . . .
H(13) H 0.39(1) 0.058(7) -0.254(8) 0.20(1) Uiso 1.00 calc . . .
H(13') H 0.30(1) 0.10(1) -0.23(1) 0.30(1) Uiso 1.00 calc . . .
H(13") H 0.42(2) 0.08(1) -0.16(1) 0.32(1) Uiso 1.00 calc . . .
H(14) H 0.253(9) -0.044(6) -0.296(7) 0.15(1) Uiso 1.00 calc . . .
H(14') H 0.18(1) -0.003(7) -0.267(8) 0.19(1) Uiso 1.00 calc . . .
H(14") H 0.24(1) -0.078(9) -0.214(10) 0.25(1) Uiso 1.00 calc . . .
H(15) H 0.138(4) -0.109(3) 0.026(4) 0.04(1) Uiso 1.00 calc . . .
H(15') H 0.052(5) -0.054(3) 0.040(4) 0.04(1) Uiso 1.00 calc . . .
H(16) H 0.120(6) -0.173(4) 0.135(4) 0.06(2) Uiso 1.00 calc . . .
H(16') H 0.181(5) -0.161(4) 0.233(4) 0.05(2) Uiso 1.00 calc . . .
H(17) H -0.025(6) -0.164(4) 0.187(4) 0.07(2) Uiso 1.00 calc . . .
H(17') H -0.028(5) -0.092(3) 0.147(4) 0.05(1) Uiso 1.00 calc . . .
H(19) H -0.038(5) -0.166(4) 0.339(4) 0.06(2) Uiso 1.00 calc . . .
H(20) H 0.021(7) -0.113(5) 0.482(5) 0.10(2) Uiso 1.00 calc . . .
H(21) H 0.135(6) -0.013(4) 0.521(5) 0.07(2) Uiso 1.00 calc . . .
H(22) H 0.186(5) 0.034(3) 0.410(4) 0.05(1) Uiso 1.00 calc . . .
H(23) H 0.345(4) -0.056(3) 0.159(4) 0.04(1) Uiso 1.00 calc . . .
H(23') H 0.320(5) -0.134(4) 0.163(4) 0.06(2) Uiso 1.00 calc . . .
H(24) H 0.445(5) -0.115(3) 0.305(4) 0.05(2) Uiso 1.00 calc . . .
H(24') H 0.340(5) -0.109(4) 0.323(4) 0.06(2) Uiso 1.00 calc . . .
H(26) H 0.587(6) -0.037(4) 0.404(5) 0.08(2) Uiso 1.00 calc . . .
H(27) H 0.641(7) 0.074(4) 0.475(5) 0.09(2) Uiso 1.00 calc . . .
H(28) H 0.496(6) 0.161(4) 0.436(5) 0.08(2) Uiso 1.00 calc . . .
H(29) H 0.308(6) 0.130(4) 0.339(4) 0.06(2) Uiso 1.00 calc . . .
H(31) H -0.04(1) 0.243(7) 0.238(9) 0.21(2) Uiso 1.00 calc . . .
H(31') H 0.016(9) 0.238(6) 0.337(7) 0.14(2) Uiso 1.00 calc . . .
H(31") H -0.102(10) 0.195(7) 0.278(8) 0.18(2) Uiso 1.00 calc . . .

loop_
_atom_site_aniso_label
_atom_site_aniso_U_11
_atom_site_aniso_U_22
_atom_site_aniso_U_33
_atom_site_aniso_U_12
_atom_site_aniso_U_13
_atom_site_aniso_U_23
Cu(1) 0.0445(4) 0.0403(4) 0.0457(4) 0.0015(4) 0.0228(3) -0.0021(4)
P(1) 0.082(2) 0.061(1) 0.067(1) -0.008(1) 0.027(1) -0.005(1)
F(1) 0.29(1) 0.082(5) 0.125(6) -0.065(6) 0.067(6) -0.003(4)
F(2) 0.147(7) 0.24(1) 0.163(7) 0.093(7) 0.040(6) 0.031(7)
F(3) 0.170(6) 0.142(6) 0.090(4) -0.003(5) 0.062(4) 0.008(4)
F(4) 0.34(1) 0.167(8) 0.186(8) -0.169(9) 0.143(9) -0.092(7)
F(5) 0.156(7) 0.47(2) 0.131(7) 0.16(1) -0.001(6) -0.069(9)
F(6) 0.178(7) 0.165(7) 0.092(4) -0.073(6) 0.062(5) -0.014(4)
O(1) 0.065(3) 0.037(2) 0.054(3) 0.005(2) 0.034(2) 0.001(2)
N(1) 0.045(3) 0.039(3) 0.048(3) -0.004(2) 0.020(3) 0.006(2)
N(2) 0.048(3) 0.056(4) 0.051(3) 0.009(3) 0.023(3) 0.002(3)
N(3) 0.046(3) 0.051(3) 0.050(3) -0.002(3) 0.013(3) -0.003(3)
N(4) 0.069(4) 0.063(4) 0.061(4) 0.011(3) 0.030(3) -0.004(3)
C(1) 0.045(3) 0.039(3) 0.040(3) -0.002(3) 0.017(3) 0.000(3)
C(2) 0.048(4) 0.042(4) 0.044(3) -0.002(3) 0.019(3) 0.000(3)
C(3) 0.047(4) 0.053(4) 0.053(4) -0.002(3) 0.019(3) 0.012(3)
C(4) 0.044(3) 0.065(4) 0.044(3) 0.014(3) 0.020(3) 0.002(3)
C(5) 0.058(4) 0.040(4) 0.052(4) 0.006(3) 0.026(3) -0.002(3)
C(6) 0.048(3) 0.037(3) 0.042(3) -0.001(3) 0.023(3) 0.000(3)
C(7) 0.069(5) 0.042(4) 0.065(5) -0.013(4) 0.026(4) 0.003(3)
C(8) 0.133(9) 0.054(5) 0.099(7) -0.026(6) 0.042(7) 0.010(5)
C(9) 0.100(7) 0.042(4) 0.117(7) 0.012(5) 0.034(6) -0.003(5)
C(10) 0.102(7) 0.046(5) 0.076(6) -0.016(5) 0.016(5) -0.012(4)
C(11) 0.059(4) 0.073(6) 0.053(4) 0.009(4) 0.031(4) 0.004(4)
C(12) 0.17(1) 0.33(2) 0.083(7) 0.16(1) 0.075(8) 0.016(9)
C(13) 0.31(2) 0.15(1) 0.21(2) -0.01(1) 0.23(2) 0.00(1)
C(14) 0.097(8) 0.29(2) 0.081(7) 0.002(10) 0.043(6) -0.087(10)
C(15) 0.056(4) 0.034(3) 0.045(3) -0.002(3) 0.026(3) -0.005(3)
C(16) 0.065(4) 0.037(3) 0.053(4) -0.005(3) 0.025(3) 0.004(3)
C(17) 0.055(4) 0.059(5) 0.070(5) -0.011(4) 0.028(4) 0.006(4)
C(18) 0.046(4) 0.058(4) 0.059(4) 0.013(3) 0.028(3) 0.019(3)
C(19) 0.071(5) 0.065(5) 0.093(6) 0.014(4) 0.055(5) 0.026(5)
C(20) 0.099(6) 0.095(7) 0.075(5) 0.034(5) 0.061(5) 0.036(5)
C(21) 0.079(6) 0.100(7) 0.058(5) 0.033(5) 0.038(4) 0.010(5)
C(22) 0.060(4) 0.073(6) 0.051(4) 0.010(4) 0.025(4) 0.002(4)
C(23) 0.047(4) 0.044(4) 0.057(4) 0.005(3) 0.025(3) 0.002(3)
C(24) 0.053(4) 0.045(4) 0.058(4) 0.013(3) 0.017(3) 0.008(3)
C(25) 0.042(3) 0.065(4) 0.042(3) 0.000(4) 0.019(3) 0.006(3)
C(26) 0.051(4) 0.086(6) 0.056(4) 0.004(4) 0.025(4) 0.005(4)
C(27) 0.051(5) 0.113(8) 0.067(5) -0.015(5) 0.014(4) -0.021(5)
C(28) 0.068(5) 0.086(6) 0.066(5) -0.016(5) 0.015(4) -0.019(5)
C(29) 0.057(4) 0.065(5) 0.060(4) -0.004(4) 0.014(4) -0.010(4)
C(30) 0.075(5) 0.067(5) 0.046(4) 0.013(4) 0.017(4) 0.000(4)
C(31) 0.119(8) 0.100(8) 0.091(7) 0.057(7) 0.001(6) -0.034(6)

loop_
_atom_type_symbol
_atom_type_description
_atom_type_scat_dispersion_real
_atom_type_scat_dispersion_imag
_atom_type_scat_source
C C 0.003 0.002
;International Tables for Crystallography
(1992, Vol. C, Tables 4.2.6.8 and 6.1.1.1)
;
H H 0.000 0.000
;International Tables for Crystallography
(1992, Vol. C, Table 6.1.1.2)
;
N N 0.006 0.003
;International Tables for Crystallography
(1992, Vol. C, Tables 4.2.6.8 and 6.1.1.1)
;
Cu Cu 0.320 1.265
;International Tables for Crystallography
(1992, Vol. C, Tables 4.2.6.8 and 6.1.1.1)
;
P P 0.102 0.094
;International Tables for Crystallography
(1992, Vol. C, Tables 4.2.6.8 and 6.1.1.1)
;
O O 0.011 0.006
;International Tables for Crystallography
(1992, Vol. C, Tables 4.2.6.8 and 6.1.1.1)
;
F F 0.017 0.010
;International Tables for Crystallography
(1992, Vol. C, Tables 4.2.6.8 and 6.1.1.1)
;

loop_
_geom_angle_atom_site_label_1
_geom_angle_atom_site_label_2
_geom_angle_atom_site_label_3
_geom_angle
_geom_angle_site_symmetry_1
_geom_angle_site_symmetry_2
_geom_angle_site_symmetry_3
_geom_angle_publ_flag
O(1) Cu(1) N(1) 94.3(2) . 1_555 1_555 yes
O(1) Cu(1) N(2) 165.7(2) . 1_555 1_555 yes
O(1) Cu(1) N(3) 98.4(2) . 1_555 1_555 yes
O(1) Cu(1) N(4) 83.3(2) . 1_555 1_555 yes
N(1) Cu(1) N(2) 93.5(2) . 1_555 1_555 yes
N(1) Cu(1) N(3) 97.2(2) . 1_555 1_555 yes
N(1) Cu(1) N(4) 163.2(2) . 1_555 1_555 yes
N(2) Cu(1) N(3) 92.5(2) . 1_555 1_555 yes
N(2) Cu(1) N(4) 85.8(3) . 1_555 1_555 yes
N(3) Cu(1) N(4) 99.6(2) . 1_555 1_555 yes
F(1) P(1) F(2) 88.2(5) . 1_555 1_555 yes
F(1) P(1) F(3) 92.8(5) . 1_555 1_555 yes
F(1) P(1) F(4) 179.3(5) . 1_555 1_555 yes
F(1) P(1) F(5) 90.9(6) . 1_555 1_555 yes
F(1) P(1) F(6) 87.7(5) . 1_555 1_555 yes
F(2) P(1) F(3) 91.0(5) . 1_555 1_555 yes
F(2) P(1) F(4) 92.1(6) . 1_555 1_555 yes
F(2) P(1) F(5) 178.3(6) . 1_555 1_555 yes
F(2) P(1) F(6) 89.2(5) . 1_555 1_555 yes
F(3) P(1) F(4) 86.6(5) . 1_555 1_555 yes
F(3) P(1) F(5) 90.5(5) . 1_555 1_555 yes
F(3) P(1) F(6) 179.5(4) . 1_555 1_555 yes
F(4) P(1) F(5) 88.8(7) . 1_555 1_555 yes
F(4) P(1) F(6) 93.0(5) . 1_555 1_555 yes
F(5) P(1) F(6) 89.4(5) . 1_555 1_555 yes
Cu(1) O(1) C(1) 129.4(4) . 1_555 1_555 yes
Cu(1) N(1) C(15) 107.0(4) . 1_555 1_555 yes
Cu(1) N(1) C(16) 113.7(5) . 1_555 1_555 yes
Cu(1) N(1) C(23) 111.0(4) . 1_555 1_555 yes
C(15) N(1) C(16) 106.6(4) . 1_555 1_555 yes
C(15) N(1) C(23) 110.0(6) . 1_555 1_555 yes
C(16) N(1) C(23) 108.4(5) . 1_555 1_555 yes
Cu(1) N(2) C(18) 121.4(5) . 1_555 1_555 yes
Cu(1) N(2) C(22) 119.1(5) . 1_555 1_555 yes
C(18) N(2) C(22) 119.2(7) . 1_555 1_555 yes
Cu(1) N(3) C(25) 121.8(4) . 1_555 1_555 yes
Cu(1) N(3) C(29) 119.1(4) . 1_555 1_555 yes
C(25) N(3) C(29) 119.0(5) . 1_555 1_555 yes
Cu(1) N(4) C(30) 178.7(6) . 1_555 1_555 yes
O(1) C(1) C(2) 121.1(6) . 1_555 1_555 yes
O(1) C(1) C(6) 120.0(6) . 1_555 1_555 yes
C(2) C(1) C(6) 118.9(7) . 1_555 1_555 yes
C(1) C(2) C(3) 117.1(6) . 1_555 1_555 yes
C(1) C(2) C(7) 121.1(7) . 1_555 1_555 yes
C(3) C(2) C(7) 121.7(7) . 1_555 1_555 yes
C(2) C(3) C(4) 125.3(7) . 1_555 1_555 yes
C(3) C(4) C(5) 116.5(7) . 1_555 1_555 yes
C(3) C(4) C(11) 122.9(7) . 1_555 1_555 yes
C(5) C(4) C(11) 120.6(7) . 1_555 1_555 yes
C(4) C(5) C(6) 121.6(6) . 1_555 1_555 yes
C(1) C(6) C(5) 120.7(6) . 1_555 1_555 yes
C(1) C(6) C(15) 119.9(6) . 1_555 1_555 yes
C(5) C(6) C(15) 119.3(6) . 1_555 1_555 yes
C(2) C(7) C(8) 112.9(7) . 1_555 1_555 yes
C(2) C(7) C(9) 110.8(6) . 1_555 1_555 yes
C(2) C(7) C(10) 109.5(6) . 1_555 1_555 yes
C(8) C(7) C(9) 106.3(7) . 1_555 1_555 yes
C(8) C(7) C(10) 108.2(7) . 1_555 1_555 yes
C(9) C(7) C(10) 109.0(8) . 1_555 1_555 yes
C(4) C(11) C(12) 110.3(7) . 1_555 1_555 yes
C(4) C(11) C(13) 110.6(9) . 1_555 1_555 yes
C(4) C(11) C(14) 111.1(8) . 1_555 1_555 yes
C(12) C(11) C(13) 105(1) . 1_555 1_555 yes
C(12) C(11) C(14) 114.3(10) . 1_555 1_555 yes
C(13) C(11) C(14) 105.1(9) . 1_555 1_555 yes
N(1) C(15) C(6) 114.3(5) . 1_555 1_555 yes
N(1) C(16) C(17) 112.5(6) . 1_555 1_555 yes
C(16) C(17) C(18) 111.6(5) . 1_555 1_555 yes
N(2) C(18) C(17) 116.3(7) . 1_555 1_555 yes
N(2) C(18) C(19) 121.0(7) . 1_555 1_555 yes
C(17) C(18) C(19) 122.7(7) . 1_555 1_555 yes
C(18) C(19) C(20) 119.9(8) . 1_555 1_555 yes
C(19) C(20) C(21) 119.4(9) . 1_555 1_555 yes
C(20) C(21) C(22) 118.2(8) . 1_555 1_555 yes
N(2) C(22) C(21) 122.2(7) . 1_555 1_555 yes
N(1) C(23) C(24) 114.8(6) . 1_555 1_555 yes
C(23) C(24) C(25) 116.3(6) . 1_555 1_555 yes
N(3) C(25) C(24) 117.5(5) . 1_555 1_555 yes
N(3) C(25) C(26) 119.8(7) . 1_555 1_555 yes
C(24) C(25) C(26) 122.7(7) . 1_555 1_555 yes
C(25) C(26) C(27) 119.8(7) . 1_555 1_555 yes
C(26) C(27) C(28) 120.2(7) . 1_555 1_555 yes
C(27) C(28) C(29) 117.7(8) . 1_555 1_555 yes
N(3) C(29) C(28) 123.4(7) . 1_555 1_555 yes
N(4) C(30) C(31) 179.1(9) . 1_555 1_555 yes

loop_
_geom_bond_atom_site_label_1
_geom_bond_atom_site_label_2
_geom_bond_distance
_geom_bond_site_symmetry_1
_geom_bond_site_symmetry_2
_geom_bond_publ_flag
Cu(1) O(1) 1.878(5) . . yes
Cu(1) N(1) 2.065(6) . . yes
Cu(1) N(2) 2.027(7) . . yes
Cu(1) N(3) 2.233(5) . . yes
Cu(1) N(4) 2.103(7) . . yes
P(1) F(1) 1.529(8) . . yes
P(1) F(2) 1.516(9) . . yes
P(1) F(3) 1.564(8) . . yes
P(1) F(4) 1.509(10) . . yes
P(1) F(5) 1.49(1) . . yes
P(1) F(6) 1.549(8) . . yes
O(1) C(1) 1.330(9) . . yes
N(1) C(15) 1.501(8) . . yes
N(1) C(16) 1.509(9) . . yes
N(1) C(23) 1.497(9) . . yes
N(2) C(18) 1.329(9) . . yes
N(2) C(22) 1.347(9) . . yes
N(3) C(25) 1.350(9) . . yes
N(3) C(29) 1.331(10) . . yes
N(4) C(30) 1.11(1) . . yes
C(1) C(2) 1.42(1) . . yes
C(1) C(6) 1.404(9) . . yes
C(2) C(3) 1.39(1) . . yes
C(2) C(7) 1.534(10) . . yes
C(3) C(4) 1.38(1) . . yes
C(4) C(5) 1.39(1) . . yes
C(4) C(11) 1.54(1) . . yes
C(5) C(6) 1.40(1) . . yes
C(6) C(15) 1.505(10) . . yes
C(7) C(8) 1.54(1) . . yes
C(7) C(9) 1.53(1) . . yes
C(7) C(10) 1.54(1) . . yes
C(11) C(12) 1.45(2) . . yes
C(11) C(13) 1.55(2) . . yes
C(11) C(14) 1.46(1) . . yes
C(16) C(17) 1.53(1) . . yes
C(17) C(18) 1.49(1) . . yes
C(18) C(19) 1.38(1) . . yes
C(19) C(20) 1.36(1) . . yes
C(20) C(21) 1.38(1) . . yes
C(21) C(22) 1.37(1) . . yes
C(23) C(24) 1.533(9) . . yes
C(24) C(25) 1.49(1) . . yes
C(25) C(26) 1.398(9) . . yes
C(26) C(27) 1.37(1) . . yes
C(27) C(28) 1.35(1) . . yes
C(28) C(29) 1.39(1) . . yes
C(30) C(31) 1.49(1) . . yes

loop_
_geom_contact_atom_site_label_1
_geom_contact_atom_site_label_2
_geom_contact_distance
_geom_contact_site_symmetry_1
_geom_contact_site_symmetry_2
_geom_contact_publ_flag
F(1) C(31) 3.18(1) . 4_555 ?
F(1) C(30) 3.423(10) . 4_555 ?
F(1) C(5) 3.467(10) . 2_555 ?
F(1) C(15) 3.60(1) . 2_555 ?
F(2) C(28) 3.51(1) . . ?
F(2) C(31) 3.59(1) . 4_555 ?
F(3) C(29) 3.35(1) . . ?
F(3) C(30) 3.401(9) . . ?
F(3) C(31) 3.43(1) . . ?
F(4) C(22) 3.22(1) . . ?
F(4) C(30) 3.42(1) . . ?
F(4) C(20) 3.45(2) . 3_556 ?
F(4) C(21) 3.57(1) . . ?
F(5) C(31) 3.28(1) . . ?
F(6) C(31) 3.36(1) . 4_555 ?
F(6) C(19) 3.46(1) . 3_556 ?
C(3) C(17) 3.599(9) . 3_555 ?
C(21) C(21) 3.50(2) . 3_556 ?

loop_
_geom_torsion_atom_site_label_1
_geom_torsion_atom_site_label_2
_geom_torsion_atom_site_label_3
_geom_torsion_atom_site_label_4
_geom_torsion
_geom_torsion_site_symmetry_1
_geom_torsion_site_symmetry_2
_geom_torsion_site_symmetry_3
_geom_torsion_site_symmetry_4
_geom_torsion_publ_flag
Cu(1) O(1) C(1) C(2) -150.3(4) 1_555 1_555 1_555 1_555 yes
Cu(1) O(1) C(1) C(6) 30.3(7) 1_555 1_555 1_555 1_555 yes
Cu(1) N(1) C(15) C(6) 65.2(6) 1_555 1_555 1_555 1_555 yes
Cu(1) N(1) C(16) C(17) 29.4(6) 1_555 1_555 1_555 1_555 yes
Cu(1) N(1) C(23) C(24) 52.6(6) 1_555 1_555 1_555 1_555 yes
Cu(1) N(2) C(18) C(17) 8.4(8) 1_555 1_555 1_555 1_555 yes
Cu(1) N(2) C(18) C(19) -174.0(5) 1_555 1_555 1_555 1_555 yes
Cu(1) N(2) C(22) C(21) 175.5(6) 1_555 1_555 1_555 1_555 yes
Cu(1) N(3) C(25) C(24) -4.7(9) 1_555 1_555 1_555 1_555 yes
Cu(1) N(3) C(25) C(26) 175.9(6) 1_555 1_555 1_555 1_555 yes
Cu(1) N(3) C(29) C(28) -177.3(7) 1_555 1_555 1_555 1_555 yes
Cu(1) N(4) C(30) C(31) 156(38) 1_555 1_555 1_555 1_555 yes
O(1) Cu(1) N(1) C(15) -31.5(4) 1_555 1_555 1_555 1_555 yes
O(1) Cu(1) N(1) C(16) -148.8(4) 1_555 1_555 1_555 1_555 yes
O(1) Cu(1) N(1) C(23) 88.6(4) 1_555 1_555 1_555 1_555 yes
O(1) Cu(1) N(2) C(18) 80(1) 1_555 1_555 1_555 1_555 yes
O(1) Cu(1) N(2) C(22) -93.5(9) 1_555 1_555 1_555 1_555 yes
O(1) Cu(1) N(3) C(25) -108.8(6) 1_555 1_555 1_555 1_555 yes
O(1) Cu(1) N(3) C(29) 67.5(6) 1_555 1_555 1_555 1_555 yes
O(1) Cu(1) N(4) C(30) 33(30) 1_555 1_555 1_555 1_555 yes
O(1) C(1) C(2) C(3) 179.0(5) 1_555 1_555 1_555 1_555 yes
O(1) C(1) C(2) C(7) 1.3(8) 1_555 1_555 1_555 1_555 yes
O(1) C(1) C(6) C(5) -179.7(5) 1_555 1_555 1_555 1_555 yes
O(1) C(1) C(6) C(15) 2.8(8) 1_555 1_555 1_555 1_555 yes
N(1) Cu(1) O(1) C(1) -13.3(5) 1_555 1_555 1_555 1_555 yes
N(1) Cu(1) N(2) C(18) -41.9(5) 1_555 1_555 1_555 1_555 yes
N(1) Cu(1) N(2) C(22) 143.7(5) 1_555 1_555 1_555 1_555 yes
N(1) Cu(1) N(3) C(25) -13.4(6) 1_555 1_555 1_555 1_555 yes
N(1) Cu(1) N(3) C(29) 163.0(6) 1_555 1_555 1_555 1_555 yes
N(1) Cu(1) N(4) C(30) -48(30) 1_555 1_555 1_555 1_555 yes
N(1) C(15) C(6) C(1) -55.9(7) 1_555 1_555 1_555 1_555 yes
N(1) C(15) C(6) C(5) 126.5(6) 1_555 1_555 1_555 1_555 yes
N(1) C(16) C(17) C(18) -79.1(7) 1_555 1_555 1_555 1_555 yes
N(1) C(23) C(24) C(25) -83.9(8) 1_555 1_555 1_555 1_555 yes
N(2) Cu(1) O(1) C(1) -136.0(8) 1_555 1_555 1_555 1_555 yes
N(2) Cu(1) N(1) C(15) 136.5(4) 1_555 1_555 1_555 1_555 yes
N(2) Cu(1) N(1) C(16) 19.1(4) 1_555 1_555 1_555 1_555 yes
N(2) Cu(1) N(1) C(23) -103.5(4) 1_555 1_555 1_555 1_555 yes
N(2) Cu(1) N(3) C(25) 80.4(6) 1_555 1_555 1_555 1_555 yes
N(2) Cu(1) N(3) C(29) -103.2(6) 1_555 1_555 1_555 1_555 yes
N(2) Cu(1) N(4) C(30) -137(30) 1_555 1_555 1_555 1_555 yes
N(2) C(18) C(17) C(16) 57.0(8) 1_555 1_555 1_555 1_555 yes
N(2) C(18) C(19) C(20) 0(1) 1_555 1_555 1_555 1_555 yes
N(2) C(22) C(21) C(20) -1(1) 1_555 1_555 1_555 1_555 yes
N(3) Cu(1) O(1) C(1) 84.7(5) 1_555 1_555 1_555 1_555 yes
N(3) Cu(1) N(1) C(15) -130.5(4) 1_555 1_555 1_555 1_555 yes
N(3) Cu(1) N(1) C(16) 112.1(4) 1_555 1_555 1_555 1_555 yes
N(3) Cu(1) N(1) C(23) -10.5(5) 1_555 1_555 1_555 1_555 yes
N(3) Cu(1) N(2) C(18) -139.3(5) 1_555 1_555 1_555 1_555 yes
N(3) Cu(1) N(2) C(22) 46.3(5) 1_555 1_555 1_555 1_555 yes
N(3) Cu(1) N(4) C(30) 131(30) 1_555 1_555 1_555 1_555 yes
N(3) C(25) C(24) C(23) 51.7(10) 1_555 1_555 1_555 1_555 yes
N(3) C(25) C(26) C(27) 0(1) 1_555 1_555 1_555 1_555 yes
N(3) C(29) C(28) C(27) 2(1) 1_555 1_555 1_555 1_555 yes
N(4) Cu(1) O(1) C(1) -176.5(5) 1_555 1_555 1_555 1_555 yes
N(4) Cu(1) N(1) C(15) 49(1) 1_555 1_555 1_555 1_555 yes
N(4) Cu(1) N(1) C(16) -67.9(10) 1_555 1_555 1_555 1_555 yes
N(4) Cu(1) N(1) C(23) 169.5(8) 1_555 1_555 1_555 1_555 yes
N(4) Cu(1) N(2) C(18) 121.3(5) 1_555 1_555 1_555 1_555 yes
N(4) Cu(1) N(2) C(22) -53.2(5) 1_555 1_555 1_555 1_555 yes
N(4) Cu(1) N(3) C(25) 166.6(6) 1_555 1_555 1_555 1_555 yes
N(4) Cu(1) N(3) C(29) -17.0(7) 1_555 1_555 1_555 1_555 yes
C(1) C(2) C(3) C(4) 1.3(9) 1_555 1_555 1_555 1_555 yes
C(1) C(2) C(7) C(8) -173.1(6) 1_555 1_555 1_555 1_555 yes
C(1) C(2) C(7) C(9) -54.0(8) 1_555 1_555 1_555 1_555 yes
C(1) C(2) C(7) C(10) 66.3(9) 1_555 1_555 1_555 1_555 yes
C(1) C(6) C(5) C(4) 0.2(9) 1_555 1_555 1_555 1_555 yes
C(2) C(1) C(6) C(5) 0.8(8) 1_555 1_555 1_555 1_555 yes
C(2) C(1) C(6) C(15) -176.7(5) 1_555 1_555 1_555 1_555 yes
C(2) C(3) C(4) C(5) -0.2(9) 1_555 1_555 1_555 1_555 yes
C(2) C(3) C(4) C(11) -178.9(6) 1_555 1_555 1_555 1_555 yes
C(3) C(2) C(1) C(6) -1.5(8) 1_555 1_555 1_555 1_555 yes
C(3) C(2) C(7) C(8) 9.3(9) 1_555 1_555 1_555 1_555 yes
C(3) C(2) C(7) C(9) 128.4(7) 1_555 1_555 1_555 1_555 yes
C(3) C(2) C(7) C(10) -111.3(8) 1_555 1_555 1_555 1_555 yes
C(3) C(4) C(5) C(6) -0.6(8) 1_555 1_555 1_555 1_555 yes
C(3) C(4) C(11) C(12) 109.3(9) 1_555 1_555 1_555 1_555 yes
C(3) C(4) C(11) C(13) -6.6(10) 1_555 1_555 1_555 1_555 yes
C(3) C(4) C(11) C(14) -122.9(9) 1_555 1_555 1_555 1_555 yes
C(4) C(3) C(2) C(7) 179.0(6) 1_555 1_555 1_555 1_555 yes
C(4) C(5) C(6) C(15) 177.8(5) 1_555 1_555 1_555 1_555 yes
C(5) C(4) C(11) C(12) -69.3(10) 1_555 1_555 1_555 1_555 yes
C(5) C(4) C(11) C(13) 174.8(8) 1_555 1_555 1_555 1_555 yes
C(5) C(4) C(11) C(14) 58(1) 1_555 1_555 1_555 1_555 yes
C(6) C(1) C(2) C(7) -179.2(5) 1_555 1_555 1_555 1_555 yes
C(6) C(5) C(4) C(11) 178.1(5) 1_555 1_555 1_555 1_555 yes
C(6) C(15) N(1) C(16) -172.8(6) 1_555 1_555 1_555 1_555 yes
C(6) C(15) N(1) C(23) -55.4(7) 1_555 1_555 1_555 1_555 yes
C(15) N(1) C(16) C(17) -88.2(6) 1_555 1_555 1_555 1_555 yes
C(15) N(1) C(23) C(24) 170.8(5) 1_555 1_555 1_555 1_555 yes
C(16) N(1) C(23) C(24) -73.1(7) 1_555 1_555 1_555 1_555 yes
C(16) C(17) C(18) C(19) -120.5(8) 1_555 1_555 1_555 1_555 yes
C(17) C(16) N(1) C(23) 153.4(5) 1_555 1_555 1_555 1_555 yes
C(17) C(18) N(2) C(22) -177.2(6) 1_555 1_555 1_555 1_555 yes
C(17) C(18) C(19) C(20) 176.8(7) 1_555 1_555 1_555 1_555 yes
C(18) N(2) C(22) C(21) 0(1) 1_555 1_555 1_555 1_555 yes
C(18) C(19) C(20) C(21) 0(1) 1_555 1_555 1_555 1_555 yes
C(19) C(18) N(2) C(22) 0(1) 1_555 1_555 1_555 1_555 yes
C(19) C(20) C(21) C(22) 1(1) 1_555 1_555 1_555 1_555 yes
C(23) C(24) C(25) C(26) -128.9(8) 1_555 1_555 1_555 1_555 yes
C(24) C(25) N(3) C(29) 179.0(7) 1_555 1_555 1_555 1_555 yes
C(24) C(25) C(26) C(27) -179.4(8) 1_555 1_555 1_555 1_555 yes
C(25) N(3) C(29) C(28) 0(1) 1_555 1_555 1_555 1_555 yes
C(25) C(26) C(27) C(28) 1(1) 1_555 1_555 1_555 1_555 yes
C(26) C(25) N(3) C(29) 0(1) 1_555 1_555 1_555 1_555 yes
C(26) C(27) C(28) C(29) -2(1) 1_555 1_555 1_555 1_555 yes
